data_7024331
loop_
_publ_author_name
'Kandala, Srikanth'
'Hammons, Casey'
'Watson, William H.'
'Wang, Xiaoping'
'Richmond, Michael G.'

_publ_section_title
;
 Ligand substitution behavior of Ru(6)(mu(6)-C)(CO)(17) with unsaturated
 diphosphines: facile capping of a polyhedral face and photochemically
 promoted P-C bond cleavage in the cluster
 Ru(6)(mu(6)-C)(CO)(14)(mu(3)-bpcd).
;
_journal_issue 6
_journal_name_full 'Dalton transactions (Cambridge, England : 2003)'
_journal_page_first 1620
_journal_page_last 1629
_journal_paper_doi 10.1039/b915337c
_journal_volume 39
_journal_year 2010
_chemical_formula_moiety 'C41 H22 O14 P2 Ru6, C7 H8'
_chemical_formula_sum 'C48 H30 O14 P2 Ru6'
_chemical_formula_weight 1499.08
_chemical_name_systematic
;
?
;
_space_group_IT_number 2
_symmetry_cell_setting triclinic
_symmetry_space_group_name_Hall '-P 1'
_symmetry_space_group_name_H-M 'P -1'
_atom_sites_solution_hydrogens geom
_atom_sites_solution_primary direct
_atom_sites_solution_secondary difmap
_audit_creation_method SHELXL-97
_cell_angle_alpha 95.733(2)
_cell_angle_beta 96.007(2)
_cell_angle_gamma 116.221(2)
_cell_formula_units_Z 2
_cell_length_a 11.5447(17)
_cell_length_b 12.7133(19)
_cell_length_c 19.170(3)
_cell_measurement_reflns_used 3736
_cell_measurement_temperature 100(2)
_cell_measurement_theta_max 23.43
_cell_measurement_theta_min 2.25
_cell_volume 2476.3(7)
_computing_cell_refinement 'Bruker APEX2'
_computing_data_collection 'Bruker APEX2'
_computing_data_reduction 'Bruker APEX2'
_computing_molecular_graphics XP
_computing_publication_material XCIF
_computing_structure_refinement 'SHELXL-97 (Sheldrick, 2008)'
_computing_structure_solution 'SHELXS-97 (Sheldrick, 2008)'
_diffrn_ambient_temperature 100(2)
_diffrn_measured_fraction_theta_full 0.999
_diffrn_measured_fraction_theta_max 0.999
_diffrn_measurement_device_type 'Bruker SMART APEX II CCD'
_diffrn_measurement_method '\w scans'
_diffrn_radiation_monochromator graphite
_diffrn_radiation_source 'fine-focus sealed tube'
_diffrn_radiation_type MoK\a
_diffrn_radiation_wavelength 0.71073
_diffrn_reflns_av_R_equivalents 0.0000
_diffrn_reflns_av_sigmaI/netI 0.1140
_diffrn_reflns_limit_h_max 13
_diffrn_reflns_limit_h_min -13
_diffrn_reflns_limit_k_max 15
_diffrn_reflns_limit_k_min -15
_diffrn_reflns_limit_l_max 23
_diffrn_reflns_limit_l_min 0
_diffrn_reflns_number 9968
_diffrn_reflns_theta_full 25.50
_diffrn_reflns_theta_max 25.50
_diffrn_reflns_theta_min 1.81
_exptl_absorpt_coefficient_mu 1.913
_exptl_absorpt_correction_T_max 0.8939
_exptl_absorpt_correction_T_min 0.8029
_exptl_absorpt_correction_type multi-scan
_exptl_absorpt_process_details SADABS
_exptl_crystal_colour red
_exptl_crystal_density_diffrn 2.011
_exptl_crystal_density_method 'not measured'
_exptl_crystal_description plate
_exptl_crystal_F_000 1448
_exptl_crystal_size_max 0.12
_exptl_crystal_size_mid 0.07
_exptl_crystal_size_min 0.06
_refine_diff_density_max 1.211
_refine_diff_density_min -0.787
_refine_diff_density_rms 0.178
_refine_ls_extinction_method none
_refine_ls_goodness_of_fit_ref 0.945
_refine_ls_hydrogen_treatment noref
_refine_ls_matrix_type full
_refine_ls_number_parameters 626
_refine_ls_number_reflns 9964
_refine_ls_number_restraints 23
_refine_ls_restrained_S_all 0.945
_refine_ls_R_factor_all 0.0912
_refine_ls_R_factor_gt 0.0434
_refine_ls_shift/su_max 0.001
_refine_ls_shift/su_mean 0.000
_refine_ls_structure_factor_coef Fsqd
_refine_ls_weighting_details 'calc w=1/[\s^2^(Fo^2^)+(0.0000P)^2^+0.0000P] where P=(Fo^2^+2Fc^2^)/3'
_refine_ls_weighting_scheme calc
_refine_ls_wR_factor_gt 0.0634
_refine_ls_wR_factor_ref 0.0708
_reflns_number_gt 5735
_reflns_number_total 9968
_reflns_threshold_expression >2sigma(I)
_cod_data_source_file b915337c.txt
_cod_data_source_block 3toluene
_cod_original_cell_volume 2476.3(6)
_cod_original_sg_symbol_H-M P-1
_cod_database_code 7024331

loop_
_symmetry_equiv_pos_as_xyz
'x, y, z'
'-x, -y, -z'

loop_
_atom_site_label
_atom_site_type_symbol
_atom_site_fract_x
_atom_site_fract_y
_atom_site_fract_z
_atom_site_U_iso_or_equiv
_atom_site_adp_type
_atom_site_occupancy
_atom_site_symmetry_multiplicity
_atom_site_calc_flag
_atom_site_refinement_flags
_atom_site_disorder_assembly
_atom_site_disorder_group
Ru1 Ru 0.17903(7) 0.21756(6) 0.12128(3) 0.01807(17) Uani 1 1 d . A .
Ru2 Ru 0.05908(6) 0.27626(6) 0.23250(3) 0.01711(17) Uani 1 1 d . A .
Ru3 Ru 0.33986(6) 0.33649(6) 0.26135(3) 0.01846(17) Uani 1 1 d . A .
Ru4 Ru 0.37643(7) 0.45796(6) 0.13836(3) 0.02059(18) Uani 1 1 d . A .
Ru5 Ru 0.10936(7) 0.41378(6) 0.11977(4) 0.02278(18) Uani 1 1 d . . .
Ru6 Ru 0.26855(7) 0.51914(6) 0.26062(3) 0.02214(18) Uani 1 1 d . A .
P1 P 0.1027(2) 0.20118(18) 0.33184(11) 0.0193(5) Uani 1 1 d . . .
P2 P 0.2069(2) 0.08119(19) 0.18410(11) 0.0212(5) Uani 1 1 d . . .
C1 C 0.2749(8) 0.1965(7) 0.0528(4) 0.026(2) Uani 1 1 d . . .
O1 O 0.3300(5) 0.1796(5) 0.0090(3) 0.0334(16) Uani 1 1 d . A .
C2 C 0.0211(8) 0.1255(7) 0.0570(4) 0.025(2) Uani 1 1 d . . .
O2 O -0.0733(5) 0.0763(5) 0.0149(3) 0.0285(15) Uani 1 1 d . A .
C3 C -0.0893(8) 0.1374(8) 0.1834(4) 0.027(2) Uani 1 1 d . . .
O3 O -0.1839(5) 0.0597(5) 0.1523(3) 0.0337(16) Uani 1 1 d . A .
C4 C -0.0510(8) 0.3304(7) 0.2729(4) 0.028(2) Uani 1 1 d . . .
O4 O -0.1207(6) 0.3644(5) 0.2937(3) 0.0412(17) Uani 1 1 d . A .
C5 C 0.5146(9) 0.3752(7) 0.2859(4) 0.027(2) Uani 1 1 d . . .
O5 O 0.6265(6) 0.4063(5) 0.3021(3) 0.0391(17) Uani 1 1 d . . .
C6 C 0.3569(8) 0.4459(7) 0.0393(5) 0.030(2) Uani 1 1 d . . .
O6 O 0.3518(6) 0.4414(5) -0.0207(3) 0.0458(19) Uani 1 1 d . A .
C7 C 0.4764(8) 0.6235(8) 0.1511(4) 0.028(2) Uani 1 1 d . . .
O7 O 0.5386(6) 0.7260(5) 0.1531(3) 0.0448(18) Uani 1 1 d . A .
C8 C 0.5246(9) 0.4312(7) 0.1443(4) 0.029(2) Uani 1 1 d . . .
O8 O 0.6164(6) 0.4162(5) 0.1431(3) 0.0328(16) Uani 1 1 d . A .
C9 C 0.134(2) 0.4763(19) 0.0349(11) 0.036(4) Uani 0.517(8) 1 d P A 1
O9 O 0.1356(15) 0.5019(16) -0.0224(7) 0.065(4) Uani 0.517(8) 1 d P A 1
C10 C 0.140(2) 0.569(2) 0.1754(11) 0.028(4) Uani 0.535(15) 1 d P A 1
O10 O 0.129(2) 0.6551(17) 0.1843(10) 0.051(4) Uani 0.535(15) 1 d P A 1
C9B C 0.076(2) 0.396(2) 0.0179(12) 0.036(4) Uani 0.483(8) 1 d P A 2
O9B O 0.0592(16) 0.3883(16) -0.0452(7) 0.065(4) Uani 0.483(8) 1 d P A 2
C10B C 0.119(3) 0.557(3) 0.1377(12) 0.028(4) Uani 0.465(15) 1 d P A 2
O10B O 0.124(2) 0.652(2) 0.1414(11) 0.051(4) Uani 0.465(15) 1 d P A 2
C11 C -0.0727(9) 0.3447(8) 0.1086(5) 0.041(3) Uani 1 1 d . A .
O11 O -0.1866(7) 0.3049(6) 0.0979(4) 0.074(3) Uani 1 1 d . . .
C12 C 0.1827(8) 0.5519(7) 0.3313(5) 0.029(2) Uani 1 1 d . . .
O12 O 0.1368(6) 0.5750(5) 0.3768(3) 0.0434(19) Uani 1 1 d . A .
C13 C 0.3749(10) 0.6834(8) 0.2744(5) 0.043(3) Uani 1 1 d . . .
O13 O 0.4399(7) 0.7844(6) 0.2831(4) 0.073(3) Uani 1 1 d . A .
C14 C 0.3886(8) 0.4858(7) 0.3334(4) 0.025(2) Uani 1 1 d . . .
O14 O 0.4568(5) 0.5336(5) 0.3889(3) 0.0370(16) Uani 1 1 d . A .
C15 C 0.2198(8) 0.3681(7) 0.1884(4) 0.0166(17) Uani 1 1 d . A .
C16 C 0.1195(8) 0.2914(6) 0.4171(4) 0.0178(19) Uani 1 1 d . A .
C17 C 0.0028(8) 0.2888(7) 0.4350(4) 0.025(2) Uani 1 1 d . . .
H17A H -0.0779 0.2421 0.4037 0.031 Uiso 1 1 calc R A .
C18 C 0.0061(9) 0.3540(7) 0.4978(4) 0.030(2) Uani 1 1 d . A .
H18A H -0.0724 0.3531 0.5092 0.037 Uiso 1 1 calc R . .
C19 C 0.1210(9) 0.4197(7) 0.5436(4) 0.032(2) Uani 1 1 d . . .
H19A H 0.1221 0.4644 0.5867 0.038 Uiso 1 1 calc R A .
C20 C 0.2353(9) 0.4217(7) 0.5276(4) 0.035(2) Uani 1 1 d . A .
H20A H 0.3151 0.4670 0.5599 0.042 Uiso 1 1 calc R . .
C21 C 0.2342(8) 0.3574(7) 0.4644(4) 0.026(2) Uani 1 1 d . . .
H21A H 0.3134 0.3590 0.4537 0.031 Uiso 1 1 calc R A .
C22 C -0.0113(8) 0.0553(7) 0.3475(4) 0.023(2) Uani 1 1 d . A .
C23 C -0.1389(9) -0.0077(7) 0.3156(4) 0.036(2) Uani 1 1 d . . .
H23A H -0.1713 0.0259 0.2813 0.043 Uiso 1 1 calc R A .
C24 C -0.2231(10) -0.1160(9) 0.3299(5) 0.048(3) Uani 1 1 d . A .
H24A H -0.3105 -0.1570 0.3050 0.058 Uiso 1 1 calc R . .
C25 C -0.1788(10) -0.1658(8) 0.3818(5) 0.049(3) Uani 1 1 d . . .
H25A H -0.2360 -0.2408 0.3927 0.059 Uiso 1 1 calc R A .
C26 C -0.0520(10) -0.1050(8) 0.4166(4) 0.042(3) Uani 1 1 d . A .
H26A H -0.0212 -0.1376 0.4524 0.050 Uiso 1 1 calc R . .
C27 C 0.0314(9) 0.0036(8) 0.3998(4) 0.037(2) Uani 1 1 d . . .
H27A H 0.1193 0.0443 0.4240 0.044 Uiso 1 1 calc R A .
C28 C 0.2579(7) 0.2050(7) 0.3312(4) 0.023(2) Uani 1 1 d . A .
H28 H 0.3215 0.2437 0.3730 0.027 Uiso 1 1 calc R . .
C29 C 0.2958(7) 0.1540(6) 0.2722(4) 0.019(2) Uani 1 1 d . A .
H29 H 0.3811 0.1598 0.2814 0.023 Uiso 1 1 calc R . .
C30 C 0.3188(8) 0.0281(7) 0.1494(4) 0.024(2) Uani 1 1 d . A .
C31 C 0.2720(9) -0.0867(8) 0.1162(4) 0.035(2) Uani 1 1 d . . .
H31A H 0.1822 -0.1416 0.1129 0.042 Uiso 1 1 calc R A .
C32 C 0.3574(10) -0.1222(9) 0.0872(5) 0.047(3) Uani 1 1 d . A .
H32A H 0.3254 -0.2020 0.0645 0.056 Uiso 1 1 calc R . .
C33 C 0.4829(11) -0.0461(10) 0.0910(5) 0.049(3) Uani 1 1 d . . .
H33A H 0.5399 -0.0722 0.0715 0.059 Uiso 1 1 calc R A .
C34 C 0.5309(9) 0.0699(9) 0.1230(5) 0.044(3) Uani 1 1 d . A .
H34A H 0.6204 0.1240 0.1247 0.053 Uiso 1 1 calc R . .
C35 C 0.4495(8) 0.1080(8) 0.1527(4) 0.035(2) Uani 1 1 d . . .
H35A H 0.4826 0.1881 0.1751 0.042 Uiso 1 1 calc R A .
C36 C 0.0692(8) -0.0571(7) 0.1943(4) 0.025(2) Uani 1 1 d . A .
C37 C 0.0862(9) -0.1137(7) 0.2489(4) 0.036(2) Uani 1 1 d . . .
H37A H 0.1645 -0.0773 0.2829 0.044 Uiso 1 1 calc R A .
C38 C -0.0117(11) -0.2241(8) 0.2539(5) 0.052(3) Uani 1 1 d . A .
H38A H 0.0001 -0.2634 0.2916 0.062 Uiso 1 1 calc R . .
C39 C -0.1252(12) -0.2778(9) 0.2060(6) 0.067(4) Uani 1 1 d . . .
H39A H -0.1919 -0.3535 0.2105 0.080 Uiso 1 1 calc R A .
C40 C -0.1421(10) -0.2221(8) 0.1517(5) 0.047(3) Uani 1 1 d . A .
H40A H -0.2204 -0.2600 0.1178 0.057 Uiso 1 1 calc R . .
C41 C -0.0461(8) -0.1102(7) 0.1452(4) 0.032(2) Uani 1 1 d . . .
H41A H -0.0593 -0.0707 0.1079 0.038 Uiso 1 1 calc R A .
C1S C 0.5426(10) 0.1192(8) 0.3827(5) 0.040(4) Uiso 0.657(9) 1 d PGD B 1
C2S C 0.4371(9) 0.0223(6) 0.3991(5) 0.039(3) Uiso 0.657(9) 1 d PGD B 1
H2SA H 0.4050 -0.0539 0.3709 0.046 Uiso 0.657(9) 1 calc PR B 1
C3S C 0.3785(9) 0.0367(7) 0.4566(5) 0.051(4) Uiso 0.657(9) 1 d PGD B 1
C4S C 0.4255(10) 0.1482(9) 0.4977(5) 0.045(4) Uiso 0.657(9) 1 d PGD B 1
H4SA H 0.3855 0.1581 0.5370 0.055 Uiso 0.657(9) 1 calc PR B 1
C5S C 0.5310(12) 0.2451(7) 0.4814(7) 0.056(5) Uiso 0.657(9) 1 d PGD B 1
H5SA H 0.5631 0.3213 0.5095 0.068 Uiso 0.657(9) 1 calc PR B 1
C6S C 0.5896(12) 0.2307(7) 0.4239(7) 0.044(4) Uiso 0.657(9) 1 d PGD B 1
H6SA H 0.6617 0.2969 0.4127 0.053 Uiso 0.657(9) 1 calc PR B 1
C7S C 0.6091(19) 0.1009(13) 0.3229(10) 0.030 Uiso 0.328(5) 1 d PD B 1
H7SA H 0.5446 0.0368 0.2858 0.045 Uiso 0.328(5) 1 calc PR B 1
H7SB H 0.6772 0.0796 0.3408 0.045 Uiso 0.328(5) 1 calc PR B 1
H7SC H 0.6490 0.1744 0.3029 0.045 Uiso 0.328(5) 1 calc PR B 1
C7SC C 0.2693(17) -0.0700(11) 0.4765(10) 0.030 Uiso 0.328(5) 1 d PD B 1
H7SD H 0.2311 -0.1347 0.4357 0.045 Uiso 0.328(5) 1 calc PR B 1
H7SE H 0.2018 -0.0489 0.4900 0.045 Uiso 0.328(5) 1 calc PR B 1
H7SF H 0.3040 -0.0957 0.5166 0.045 Uiso 0.328(5) 1 calc PR B 1
C1SB C 0.4133(18) 0.0343(10) 0.4343(11) 0.040(4) Uiso 0.343(9) 1 d PD B 2
C2SB C 0.3742(18) 0.0809(13) 0.4906(12) 0.039(3) Uiso 0.343(9) 1 d PD B 2
H2SB H 0.3008 0.0304 0.5101 0.046 Uiso 0.343(9) 1 calc PR B 2
C3SB C 0.442(2) 0.2013(14) 0.5184(11) 0.051(4) Uiso 0.343(9) 1 d PD B 2
H3SA H 0.4170 0.2329 0.5576 0.061 Uiso 0.343(9) 1 calc PR B 2
C4SB C 0.548(2) 0.2755(11) 0.4888(14) 0.045(4) Uiso 0.343(9) 1 d PD B 2
H4SB H 0.5958 0.3575 0.5084 0.055 Uiso 0.343(9) 1 calc PR B 2
C5SB C 0.584(3) 0.2297(13) 0.4306(18) 0.056(5) Uiso 0.343(9) 1 d PD B 2
H5SB H 0.6549 0.2807 0.4099 0.068 Uiso 0.343(9) 1 calc PR B 2
C6SB C 0.515(2) 0.1094(13) 0.4026(12) 0.044(4) Uiso 0.343(9) 1 d PD B 2
C7SB C 0.339(3) -0.0960(12) 0.4052(17) 0.030 Uiso 0.172(5) 1 d PD B 2
H7SG H 0.3169 -0.1071 0.3533 0.045 Uiso 0.172(5) 1 calc PR B 2
H7SH H 0.2584 -0.1311 0.4255 0.045 Uiso 0.172(5) 1 calc PR B 2
H7SI H 0.3931 -0.1350 0.4177 0.045 Uiso 0.172(5) 1 calc PR B 2
C7SD C 0.559(4) 0.060(2) 0.3413(19) 0.030 Uiso 0.172(5) 1 d PD B 2
H7SJ H 0.6192 0.0308 0.3596 0.045 Uiso 0.172(5) 1 calc PR B 2
H7SK H 0.6029 0.1233 0.3137 0.045 Uiso 0.172(5) 1 calc PR B 2
H7SL H 0.4822 -0.0050 0.3106 0.045 Uiso 0.172(5) 1 calc PR B 2

loop_
_atom_site_aniso_label
_atom_site_aniso_U_11
_atom_site_aniso_U_22
_atom_site_aniso_U_33
_atom_site_aniso_U_23
_atom_site_aniso_U_13
_atom_site_aniso_U_12
Ru1 0.0194(4) 0.0208(4) 0.0136(4) -0.0006(3) 0.0021(3) 0.0096(3)
Ru2 0.0177(4) 0.0215(4) 0.0136(4) 0.0017(3) 0.0024(3) 0.0106(3)
Ru3 0.0173(4) 0.0227(4) 0.0138(4) 0.0001(3) 0.0007(3) 0.0087(3)
Ru4 0.0220(4) 0.0212(4) 0.0178(4) 0.0024(3) 0.0066(3) 0.0087(4)
Ru5 0.0279(5) 0.0315(5) 0.0180(4) 0.0094(3) 0.0078(3) 0.0197(4)
Ru6 0.0268(4) 0.0201(4) 0.0187(4) -0.0006(3) 0.0066(3) 0.0102(4)
P1 0.0228(13) 0.0245(13) 0.0132(12) 0.0034(9) 0.0040(10) 0.0127(11)
P2 0.0229(13) 0.0233(13) 0.0188(12) 0.0037(10) 0.0071(10) 0.0111(11)
C1 0.018(5) 0.034(6) 0.022(5) 0.004(4) -0.004(4) 0.010(4)
O1 0.032(4) 0.038(4) 0.030(4) 0.002(3) 0.013(3) 0.015(3)
C2 0.028(6) 0.032(6) 0.026(5) 0.004(4) 0.013(4) 0.022(5)
O2 0.024(4) 0.034(4) 0.023(4) -0.005(3) -0.005(3) 0.014(3)
C3 0.029(6) 0.045(6) 0.025(5) 0.017(4) 0.015(5) 0.028(5)
O3 0.020(4) 0.038(4) 0.033(4) -0.006(3) 0.003(3) 0.006(3)
C4 0.027(5) 0.043(6) 0.019(5) 0.003(4) 0.003(4) 0.022(5)
O4 0.048(4) 0.048(4) 0.038(4) 0.002(3) 0.011(3) 0.032(4)
C5 0.032(6) 0.032(6) 0.014(5) -0.004(4) 0.000(4) 0.015(5)
O5 0.029(4) 0.063(5) 0.023(4) 0.004(3) 0.003(3) 0.020(4)
C6 0.017(5) 0.036(6) 0.026(6) 0.010(4) 0.002(4) 0.002(4)
O6 0.033(4) 0.055(5) 0.028(4) 0.006(3) 0.006(3) 0.002(4)
C7 0.021(5) 0.035(6) 0.029(5) 0.006(5) 0.007(4) 0.012(5)
O7 0.045(4) 0.029(4) 0.048(4) 0.000(3) 0.015(4) 0.006(4)
C8 0.037(6) 0.026(5) 0.020(5) 0.001(4) 0.005(5) 0.011(5)
O8 0.032(4) 0.041(4) 0.035(4) 0.013(3) 0.013(3) 0.021(3)
C9 0.031(13) 0.056(13) 0.041(10) 0.020(11) 0.007(9) 0.034(11)
O9 0.078(11) 0.128(12) 0.026(7) 0.041(8) 0.019(7) 0.073(10)
C10 0.025(9) 0.030(8) 0.028(12) -0.011(12) 0.001(12) 0.017(7)
O10 0.049(6) 0.040(5) 0.059(11) -0.013(11) -0.018(12) 0.027(5)
C9B 0.031(13) 0.056(13) 0.041(10) 0.020(11) 0.007(9) 0.034(11)
O9B 0.078(11) 0.128(12) 0.026(7) 0.041(8) 0.019(7) 0.073(10)
C10B 0.025(9) 0.030(8) 0.028(12) -0.011(12) 0.001(12) 0.017(7)
O10B 0.049(6) 0.040(5) 0.059(11) -0.013(11) -0.018(12) 0.027(5)
C11 0.032(6) 0.047(7) 0.044(7) 0.001(5) -0.013(5) 0.022(6)
O11 0.039(5) 0.071(6) 0.106(7) 0.006(5) -0.018(5) 0.027(5)
C12 0.026(6) 0.026(5) 0.029(6) -0.003(4) 0.002(5) 0.010(5)
O12 0.047(4) 0.041(4) 0.036(4) -0.011(3) 0.022(3) 0.015(4)
C13 0.064(8) 0.038(6) 0.026(6) 0.002(5) 0.028(5) 0.019(6)
O13 0.094(7) 0.021(4) 0.075(6) -0.006(4) 0.038(5) -0.002(4)
C14 0.019(5) 0.025(5) 0.025(5) -0.005(4) 0.008(4) 0.006(4)
O14 0.031(4) 0.044(4) 0.025(4) -0.012(3) -0.001(3) 0.013(3)
C15 0.025(4) 0.011(4) 0.013(4) -0.006(3) 0.003(3) 0.010(4)
C16 0.025(5) 0.020(5) 0.011(4) 0.001(3) 0.005(4) 0.013(4)
C17 0.034(6) 0.027(5) 0.023(5) 0.007(4) 0.007(4) 0.019(5)
C18 0.044(6) 0.036(6) 0.022(5) 0.005(4) 0.012(5) 0.026(5)
C19 0.056(7) 0.039(6) 0.013(5) -0.002(4) 0.008(5) 0.033(6)
C20 0.042(6) 0.033(6) 0.018(5) -0.004(4) 0.001(5) 0.009(5)
C21 0.027(5) 0.039(6) 0.014(5) 0.008(4) 0.005(4) 0.018(5)
C22 0.033(6) 0.021(5) 0.012(5) 0.002(4) 0.006(4) 0.008(4)
C23 0.045(7) 0.032(6) 0.026(5) 0.013(4) 0.019(5) 0.010(5)
C24 0.045(7) 0.054(7) 0.040(7) 0.015(5) 0.029(6) 0.012(6)
C25 0.064(8) 0.030(6) 0.044(7) 0.010(5) 0.028(6) 0.007(6)
C26 0.078(8) 0.037(6) 0.022(5) 0.014(5) 0.023(6) 0.032(6)
C27 0.043(6) 0.042(6) 0.029(6) 0.014(5) 0.013(5) 0.020(5)
C28 0.020(5) 0.033(5) 0.012(5) 0.001(4) -0.002(4) 0.010(4)
C29 0.011(4) 0.033(5) 0.014(5) 0.002(4) -0.001(4) 0.011(4)
C30 0.033(6) 0.035(6) 0.021(5) 0.007(4) 0.010(4) 0.028(5)
C31 0.041(6) 0.042(6) 0.029(6) -0.004(5) -0.005(5) 0.030(5)
C32 0.048(7) 0.061(8) 0.047(7) -0.013(5) -0.002(6) 0.045(6)
C33 0.066(8) 0.083(9) 0.036(6) 0.011(6) 0.024(6) 0.065(8)
C34 0.042(7) 0.056(7) 0.057(7) 0.018(6) 0.034(6) 0.036(6)
C35 0.033(6) 0.035(6) 0.045(6) 0.011(5) 0.016(5) 0.020(5)
C36 0.038(6) 0.017(5) 0.019(5) 0.000(4) 0.015(4) 0.011(4)
C37 0.049(7) 0.024(6) 0.028(6) -0.002(4) 0.011(5) 0.010(5)
C38 0.091(9) 0.019(6) 0.034(6) 0.001(5) 0.021(6) 0.014(6)
C39 0.094(10) 0.029(7) 0.053(8) 0.001(6) 0.047(8) 0.001(7)
C40 0.054(7) 0.030(6) 0.027(6) -0.011(5) 0.023(5) -0.009(5)
C41 0.039(6) 0.032(6) 0.015(5) -0.004(4) 0.011(4) 0.008(5)

loop_
_atom_type_symbol
_atom_type_description
_atom_type_scat_dispersion_real
_atom_type_scat_dispersion_imag
_atom_type_scat_source
C C 0.0033 0.0016 'International Tables Vol C Tables 4.2.6.8 and 6.1.1.4'
H H 0.0000 0.0000 'International Tables Vol C Tables 4.2.6.8 and 6.1.1.4'
O O 0.0106 0.0060 'International Tables Vol C Tables 4.2.6.8 and 6.1.1.4'
Ru Ru -1.2594 0.8363 'International Tables Vol C Tables 4.2.6.8 and 6.1.1.4'
P P 0.1023 0.0942 'International Tables Vol C Tables 4.2.6.8 and 6.1.1.4'

loop_
_geom_angle_atom_site_label_1
_geom_angle_atom_site_label_2
_geom_angle_atom_site_label_3
_geom_angle
C1 Ru1 C2 90.4(3)
C1 Ru1 C15 128.3(3)
C2 Ru1 C15 125.1(3)
C1 Ru1 P2 92.2(3)
C2 Ru1 P2 104.1(3)
C15 Ru1 P2 110.3(2)
C1 Ru1 Ru4 82.1(2)
C2 Ru1 Ru4 133.8(2)
C15 Ru1 Ru4 46.3(2)
P2 Ru1 Ru4 121.62(6)
C1 Ru1 Ru2 173.2(2)
C2 Ru1 Ru2 95.5(2)
C15 Ru1 Ru2 45.1(2)
P2 Ru1 Ru2 89.62(6)
Ru4 Ru1 Ru2 91.36(3)
C1 Ru1 Ru3 113.3(2)
C2 Ru1 Ru3 155.3(2)
C15 Ru1 Ru3 44.5(2)
P2 Ru1 Ru3 69.58(6)
Ru4 Ru1 Ru3 60.43(2)
Ru2 Ru1 Ru3 61.26(2)
C1 Ru1 Ru5 118.3(3)
C2 Ru1 Ru5 86.2(2)
C15 Ru1 Ru5 43.8(2)
P2 Ru1 Ru5 148.01(6)
Ru4 Ru1 Ru5 59.02(3)
Ru2 Ru1 Ru5 58.97(2)
Ru3 Ru1 Ru5 88.29(3)
C4 Ru2 C3 90.4(3)
C4 Ru2 C15 129.0(3)
C3 Ru2 C15 123.4(3)
C4 Ru2 P1 94.7(3)
C3 Ru2 P1 98.6(2)
C15 Ru2 P1 113.7(2)
C4 Ru2 Ru5 97.7(3)
C3 Ru2 Ru5 98.7(2)
C15 Ru2 Ru5 45.4(2)
P1 Ru2 Ru5 158.57(6)
C4 Ru2 Ru1 156.3(2)
C3 Ru2 Ru1 81.8(2)
C15 Ru2 Ru1 45.1(2)
P1 Ru2 Ru1 108.62(6)
Ru5 Ru2 Ru1 61.78(3)
C4 Ru2 Ru6 89.3(3)
C3 Ru2 Ru6 159.2(2)
C15 Ru2 Ru6 45.2(2)
P1 Ru2 Ru6 102.11(6)
Ru5 Ru2 Ru6 60.78(3)
Ru1 Ru2 Ru6 90.26(3)
C4 Ru2 Ru3 135.9(2)
C3 Ru2 Ru3 131.7(2)
C15 Ru2 Ru3 44.0(2)
P1 Ru2 Ru3 69.66(6)
Ru5 Ru2 Ru3 89.37(3)
Ru1 Ru2 Ru3 60.45(2)
Ru6 Ru2 Ru3 56.70(2)
C5 Ru3 C14 83.5(3)
C5 Ru3 C15 139.8(4)
C14 Ru3 C15 95.4(3)
C5 Ru3 C29 87.3(3)
C14 Ru3 C29 133.2(3)
C15 Ru3 C29 119.7(3)
C5 Ru3 C28 98.9(3)
C14 Ru3 C28 97.8(3)
C15 Ru3 C28 120.9(3)
C29 Ru3 C28 38.7(2)
C5 Ru3 Ru6 118.8(3)
C14 Ru3 Ru6 47.8(2)
C15 Ru3 Ru6 47.63(19)
C29 Ru3 Ru6 151.2(2)
C28 Ru3 Ru6 119.0(2)
C5 Ru3 Ru4 94.8(3)
C14 Ru3 Ru4 95.0(2)
C15 Ru3 Ru4 45.1(2)
C29 Ru3 Ru4 131.61(18)
C28 Ru3 Ru4 162.20(19)
Ru6 Ru3 Ru4 62.50(3)
C5 Ru3 Ru1 125.4(2)
C14 Ru3 Ru1 139.2(2)
C15 Ru3 Ru1 43.79(19)
C29 Ru3 Ru1 81.38(18)
C28 Ru3 Ru1 104.11(19)
Ru6 Ru3 Ru1 91.42(3)
Ru4 Ru3 Ru1 58.38(2)
C5 Ru3 Ru2 176.1(2)
C14 Ru3 Ru2 94.0(2)
C15 Ru3 Ru2 43.3(2)
C29 Ru3 Ru2 92.27(19)
C28 Ru3 Ru2 78.4(2)
Ru6 Ru3 Ru2 60.80(2)
Ru4 Ru3 Ru2 88.42(3)
Ru1 Ru3 Ru2 58.29(2)
C6 Ru4 C7 92.0(4)
C6 Ru4 C8 93.1(3)
C7 Ru4 C8 93.3(4)
C6 Ru4 C15 121.5(3)
C7 Ru4 C15 125.3(3)
C8 Ru4 C15 122.9(3)
C6 Ru4 Ru1 88.9(2)
C7 Ru4 Ru1 167.8(3)
C8 Ru4 Ru1 98.8(2)
C15 Ru4 Ru1 45.40(19)
C6 Ru4 Ru5 85.1(3)
C7 Ru4 Ru5 105.9(3)
C8 Ru4 Ru5 160.8(2)
C15 Ru4 Ru5 45.5(2)
Ru1 Ru4 Ru5 62.07(3)
C6 Ru4 Ru3 147.8(3)
C7 Ru4 Ru3 119.8(2)
C8 Ru4 Ru3 81.0(2)
C15 Ru4 Ru3 45.0(2)
Ru1 Ru4 Ru3 61.19(2)
Ru5 Ru4 Ru3 90.40(3)
C6 Ru4 Ru6 141.0(3)
C7 Ru4 Ru6 82.0(2)
C8 Ru4 Ru6 125.6(2)
C15 Ru4 Ru6 44.29(19)
Ru1 Ru4 Ru6 89.64(3)
Ru5 Ru4 Ru6 60.27(2)
Ru3 Ru4 Ru6 56.66(2)
C10B Ru5 C11 90.5(10)
C10B Ru5 C9 73.7(10)
C11 Ru5 C9 99.4(7)
C10B Ru5 C9B 96.9(10)
C11 Ru5 C9B 82.6(7)
C9 Ru5 C9B 28.7(7)
C10B Ru5 C10 20.6(9)
C11 Ru5 C10 95.6(8)
C9 Ru5 C10 92.6(9)
C9B Ru5 C10 117.3(9)
C10B Ru5 C15 118.9(8)
C11 Ru5 C15 123.1(4)
C9 Ru5 C15 133.7(6)
C9B Ru5 C15 133.1(7)
C10 Ru5 C15 99.8(7)
C10B Ru5 Ru4 103.9(9)
C11 Ru5 Ru4 165.2(3)
C9 Ru5 Ru4 88.3(6)
C9B Ru5 Ru4 98.9(6)
C10 Ru5 Ru4 96.7(7)
C15 Ru5 Ru4 46.2(2)
C10B Ru5 Ru2 116.9(8)
C11 Ru5 Ru2 78.6(3)
C9 Ru5 Ru2 169.1(6)
C9B Ru5 Ru2 141.1(7)
C10 Ru5 Ru2 98.3(7)
C15 Ru5 Ru2 45.2(2)
Ru4 Ru5 Ru2 91.48(3)
C10B Ru5 Ru6 74.4(8)
C11 Ru5 Ru6 120.5(3)
C9 Ru5 Ru6 128.2(6)
C9B Ru5 Ru6 154.7(7)
C10 Ru5 Ru6 54.8(6)
C15 Ru5 Ru6 45.0(2)
Ru4 Ru5 Ru6 61.62(2)
Ru2 Ru5 Ru6 60.44(3)
C10B Ru5 Ru1 160.7(9)
C11 Ru5 Ru1 106.3(3)
C9 Ru5 Ru1 111.8(6)
C9B Ru5 Ru1 94.7(6)
C10 Ru5 Ru1 143.4(6)
C15 Ru5 Ru1 43.6(2)
Ru4 Ru5 Ru1 58.92(2)
Ru2 Ru5 Ru1 59.26(2)
Ru6 Ru5 Ru1 88.66(3)
C13 Ru6 C12 85.8(3)
C13 Ru6 C15 140.3(3)
C12 Ru6 C15 132.1(3)
C13 Ru6 C14 95.4(4)
C12 Ru6 C14 92.2(3)
C15 Ru6 C14 94.5(3)
C13 Ru6 C10 81.3(7)
C12 Ru6 C10 88.8(6)
C15 Ru6 C10 87.3(5)
C14 Ru6 C10 176.4(7)
C13 Ru6 Ru3 129.3(3)
C12 Ru6 Ru3 121.5(3)
C15 Ru6 Ru3 47.4(2)
C14 Ru6 Ru3 47.1(2)
C10 Ru6 Ru3 134.6(5)
C13 Ru6 Ru2 168.1(3)
C12 Ru6 Ru2 87.9(2)
C15 Ru6 Ru2 44.3(2)
C14 Ru6 Ru2 94.9(2)
C10 Ru6 Ru2 88.5(6)
Ru3 Ru6 Ru2 62.51(3)
C13 Ru6 Ru5 115.5(3)
C12 Ru6 Ru5 115.6(3)
C15 Ru6 Ru5 44.3(2)
C14 Ru6 Ru5 138.7(2)
C10 Ru6 Ru5 43.1(5)
Ru3 Ru6 Ru5 91.61(3)
Ru2 Ru6 Ru5 58.78(2)
C13 Ru6 Ru4 96.9(3)
C12 Ru6 Ru4 173.7(3)
C15 Ru6 Ru4 44.2(2)
C14 Ru6 Ru4 93.2(2)
C10 Ru6 Ru4 86.0(5)
Ru3 Ru6 Ru4 60.84(2)
Ru2 Ru6 Ru4 88.45(3)
Ru5 Ru6 Ru4 58.10(3)
C28 P1 C22 108.4(4)
C28 P1 C16 105.0(4)
C22 P1 C16 100.0(3)
C28 P1 Ru2 107.1(3)
C22 P1 Ru2 120.9(3)
C16 P1 Ru2 114.3(3)
C29 P2 C36 106.7(4)
C29 P2 C30 100.8(4)
C36 P2 C30 102.1(4)
C29 P2 Ru1 109.7(3)
C36 P2 Ru1 122.1(3)
C30 P2 Ru1 113.2(3)
O1 C1 Ru1 177.3(7)
O2 C2 Ru1 174.8(7)
O3 C3 Ru2 173.9(7)
O4 C4 Ru2 176.0(7)
O5 C5 Ru3 176.2(8)
O6 C6 Ru4 176.5(8)
O7 C7 Ru4 174.4(7)
O8 C8 Ru4 175.2(7)
O9 C9 Ru5 171.4(19)
O10 C10 Ru5 154.4(16)
O10 C10 Ru6 123.4(13)
Ru5 C10 Ru6 82.1(8)
O9B C9B Ru5 178(2)
O10B C10B Ru5 172.4(19)
O11 C11 Ru5 175.8(9)
O12 C12 Ru6 176.3(8)
O13 C13 Ru6 179.7(9)
O14 C14 Ru3 137.9(7)
O14 C14 Ru6 136.9(6)
Ru3 C14 Ru6 85.1(3)
Ru1 C15 Ru2 89.9(3)
Ru1 C15 Ru5 92.6(3)
Ru2 C15 Ru5 89.3(3)
Ru1 C15 Ru3 91.7(3)
Ru2 C15 Ru3 92.6(3)
Ru5 C15 Ru3 175.3(4)
Ru1 C15 Ru4 88.3(3)
Ru2 C15 Ru4 176.9(4)
Ru5 C15 Ru4 88.2(3)
Ru3 C15 Ru4 89.9(3)
Ru1 C15 Ru6 176.7(5)
Ru2 C15 Ru6 90.5(3)
Ru5 C15 Ru6 90.7(3)
Ru3 C15 Ru6 85.0(3)
Ru4 C15 Ru6 91.5(3)
C21 C16 C17 118.5(7)
C21 C16 P1 125.6(6)
C17 C16 P1 115.9(6)
C18 C17 C16 120.0(8)
C19 C18 C17 120.5(8)
C18 C19 C20 120.2(7)
C19 C20 C21 120.0(8)
C16 C21 C20 120.7(8)
C23 C22 C27 115.9(8)
C23 C22 P1 125.6(7)
C27 C22 P1 118.4(7)
C22 C23 C24 124.1(9)
C23 C24 C25 119.0(10)
C26 C25 C24 119.2(9)
C25 C26 C27 120.2(9)
C26 C27 C22 121.5(9)
C29 C28 P1 125.4(6)
C29 C28 Ru3 70.3(4)
P1 C28 Ru3 100.5(3)
C28 C29 P2 130.3(6)
C28 C29 Ru3 71.0(4)
P2 C29 Ru3 99.1(3)
C31 C30 C35 119.8(8)
C31 C30 P2 120.6(7)
C35 C30 P2 119.4(6)
C30 C31 C32 119.2(9)
C33 C32 C31 120.9(9)
C32 C33 C34 120.5(9)
C33 C34 C35 120.2(9)
C34 C35 C30 119.3(8)
C37 C36 C41 120.1(8)
C37 C36 P2 118.0(7)
C41 C36 P2 121.7(7)
C36 C37 C38 119.3(9)
C39 C38 C37 121.4(10)
C40 C39 C38 119.5(10)
C39 C40 C41 120.9(10)
C36 C41 C40 118.8(9)
C2S C1S C6S 120.0
C2S C1S C7S 119.3(3)
C6S C1S C7S 120.6(3)
C3S C2S C1S 120.0
C2S C3S C4S 120.0
C2S C3S C7SC 119.6(4)
C4S C3S C7SC 120.3(4)
C5S C4S C3S 120.0
C6S C5S C4S 120.0
C5S C6S C1S 120.0
C6SB C1SB C2SB 119.96(15)
C6SB C1SB C7SB 120.6(3)
C2SB C1SB C7SB 119.3(3)
C3SB C2SB C1SB 119.95(14)
C2SB C3SB C4SB 119.99(13)
C5SB C4SB C3SB 120.00(13)
C4SB C5SB C6SB 119.99(13)
C1SB C6SB C5SB 119.94(14)
C1SB C6SB C7SD 120.7(4)
C5SB C6SB C7SD 119.2(4)

loop_
_geom_bond_atom_site_label_1
_geom_bond_atom_site_label_2
_geom_bond_distance
Ru1 C1 1.875(9)
Ru1 C2 1.889(8)
Ru1 C15 2.031(7)
Ru1 P2 2.321(2)
Ru1 Ru4 2.8515(10)
Ru1 Ru2 2.8695(10)
Ru1 Ru3 2.9340(10)
Ru1 Ru5 2.9417(10)
Ru2 C4 1.887(8)
Ru2 C3 1.896(9)
Ru2 C15 2.032(8)
Ru2 P1 2.319(2)
Ru2 Ru5 2.8609(10)
Ru2 Ru6 2.9101(10)
Ru2 Ru3 2.9575(11)
Ru3 C5 1.847(9)
Ru3 C14 2.049(7)
Ru3 C15 2.058(8)
Ru3 C29 2.182(7)
Ru3 C28 2.190(7)
Ru3 Ru6 2.7864(10)
Ru3 Ru4 2.9124(11)
Ru4 C6 1.872(9)
Ru4 C7 1.874(9)
Ru4 C8 1.880(9)
Ru4 C15 2.063(8)
Ru4 Ru5 2.8545(11)
Ru4 Ru6 2.9582(10)
Ru5 C10B 1.77(3)
Ru5 C11 1.863(10)
Ru5 C9 1.88(2)
Ru5 C9B 1.92(2)
Ru5 C10 2.01(2)
Ru5 C15 2.038(8)
Ru5 Ru6 2.9198(10)
Ru6 C13 1.870(10)
Ru6 C12 1.878(9)
Ru6 C15 2.067(7)
Ru6 C14 2.070(8)
Ru6 C10 2.41(2)
P1 C28 1.772(8)
P1 C22 1.817(8)
P1 C16 1.840(7)
P2 C29 1.801(7)
P2 C36 1.822(8)
P2 C30 1.852(8)
C1 O1 1.163(9)
C2 O2 1.159(8)
C3 O3 1.147(9)
C4 O4 1.155(8)
C5 O5 1.166(9)
C6 O6 1.139(8)
C7 O7 1.171(9)
C8 O8 1.159(9)
C9 O9 1.18(2)
C10 O10 1.15(3)
C9B O9B 1.19(2)
C10B O10B 1.17(3)
C11 O11 1.167(10)
C12 O12 1.144(9)
C13 O13 1.148(9)
C14 O14 1.180(8)
C16 C21 1.377(10)
C16 C17 1.411(10)
C17 C18 1.380(9)
C18 C19 1.364(10)
C19 C20 1.377(11)
C20 C21 1.387(10)
C22 C23 1.362(10)
C22 C27 1.412(10)
C23 C24 1.366(11)
C24 C25 1.398(12)
C25 C26 1.371(12)
C26 C27 1.385(11)
C28 C29 1.449(9)
C30 C31 1.369(10)
C30 C35 1.388(10)
C31 C32 1.394(11)
C32 C33 1.330(12)
C33 C34 1.372(11)
C34 C35 1.378(10)
C36 C37 1.373(11)
C36 C41 1.390(10)
C37 C38 1.380(11)
C38 C39 1.363(13)
C39 C40 1.360(13)
C40 C41 1.392(10)
C1S C2S 1.3900
C1S C6S 1.3900
C1S C7S 1.500(4)
C2S C3S 1.3900
C3S C4S 1.3900
C3S C7SC 1.506(6)
C4S C5S 1.3900
C5S C6S 1.3900
C1SB C6SB 1.3899(10)
C1SB C2SB 1.3903(10)
C1SB C7SB 1.500(4)
C2SB C3SB 1.3900(10)
C3SB C4SB 1.3900(10)
C4SB C5SB 1.3899(10)
C5SB C6SB 1.3903(10)
C6SB C7SD 1.510(6)
